data_2232340
loop_
_publ_author_name
'Deng, Yi-Fang'
'Chen, Man-Sheng'
'Zhang, Chun-Hua'
'Nie, Xue'

_publ_section_title
;
 Poly[[tetraaquatetrakis[\m~3~-5-(pyridine-4-carboxamido)isophthalato]cobalt(II)diholmium(III)]
 tetrahydrate]
;
_journal_coeditor_code HY2478
_journal_issue 11
_journal_name_full 'Acta Crystallographica Section E'
_journal_page_first m1574
_journal_page_last m1575
_journal_paper_doi 10.1107/S1600536811042814
_journal_volume 67
_journal_year 2011
_chemical_formula_iupac '[Co Ho2 (C14 H8 N2 O5)4 (H2 O)4], 4H2 O'
_chemical_formula_moiety 'C56 H40 Co Ho2 N8 O24, 4(H2 O)'
_chemical_formula_sum 'C56 H48 Co Ho2 N8 O28'
_chemical_formula_weight 1669.81
_chemical_name_systematic
;
Poly[[tetraaquatetrakis[\m~3~-5-(pyridine-4-
carboxamido)isophthalato]cobalt(II)diholmium(III)] tetrahydrate]
;
_space_group_IT_number 2
_symmetry_cell_setting triclinic
_symmetry_space_group_name_Hall '-P 1'
_symmetry_space_group_name_H-M 'P -1'
_atom_sites_solution_hydrogens geom
_atom_sites_solution_primary direct
_atom_sites_solution_secondary difmap
_audit_creation_method SHELXL-97
_cell_angle_alpha 79.141(3)
_cell_angle_beta 78.8010(10)
_cell_angle_gamma 86.578(3)
_cell_formula_units_Z 1
_cell_length_a 10.0597(9)
_cell_length_b 10.7824(10)
_cell_length_c 13.7261(13)
_cell_measurement_reflns_used 5442
_cell_measurement_temperature 291(2)
_cell_measurement_theta_max 28.05
_cell_measurement_theta_min 2.65
_cell_volume 1433.9(2)
_computing_cell_refinement 'SAINT (Bruker, 2007)'
_computing_data_collection 'SMART (Bruker, 2007)'
_computing_data_reduction 'SAINT (Bruker, 2007)'
_computing_molecular_graphics 'XP in SHELXTL (Sheldrick, 2008) and DIAMOND (Brandenburg, 1999)'
_computing_publication_material 'SHELXTL (Sheldrick, 2008)'
_computing_structure_refinement 'SHELXTL (Sheldrick, 2008)'
_computing_structure_solution 'SHELXTL (Sheldrick, 2008)'
_diffrn_ambient_temperature 291(2)
_diffrn_measured_fraction_theta_full 0.982
_diffrn_measured_fraction_theta_max 0.982
_diffrn_measurement_device_type 'Bruker APEX CCD'
_diffrn_measurement_method '\f and \w'
_diffrn_radiation_monochromator graphite
_diffrn_radiation_source 'fine-focus sealed tube'
_diffrn_radiation_type MoK\a
_diffrn_radiation_wavelength 0.71073
_diffrn_reflns_av_R_equivalents 0.0701
_diffrn_reflns_av_sigmaI/netI 0.0598
_diffrn_reflns_limit_h_max 11
_diffrn_reflns_limit_h_min -11
_diffrn_reflns_limit_k_max 10
_diffrn_reflns_limit_k_min -12
_diffrn_reflns_limit_l_max 16
_diffrn_reflns_limit_l_min -15
_diffrn_reflns_number 7154
_diffrn_reflns_theta_full 25.02
_diffrn_reflns_theta_max 25.02
_diffrn_reflns_theta_min 1.92
_exptl_absorpt_coefficient_mu 3.121
_exptl_absorpt_correction_T_max 0.7455
_exptl_absorpt_correction_T_min 0.5741
_exptl_absorpt_correction_type multi-scan
_exptl_absorpt_process_details '(SADABS; Bruker, 2001)'
_exptl_crystal_colour pink
_exptl_crystal_density_diffrn 1.934
_exptl_crystal_density_method 'not measured'
_exptl_crystal_description block
_exptl_crystal_F_000 825
_exptl_crystal_size_max 0.20
_exptl_crystal_size_mid 0.14
_exptl_crystal_size_min 0.10
_refine_diff_density_max 2.886
_refine_diff_density_min -1.931
_refine_ls_extinction_method none
_refine_ls_goodness_of_fit_ref 1.059
_refine_ls_hydrogen_treatment constr
_refine_ls_matrix_type full
_refine_ls_number_parameters 430
_refine_ls_number_reflns 4968
_refine_ls_number_restraints 0
_refine_ls_restrained_S_all 1.059
_refine_ls_R_factor_all 0.0473
_refine_ls_R_factor_gt 0.0459
_refine_ls_shift/su_max 0.002
_refine_ls_shift/su_mean 0.000
_refine_ls_structure_factor_coef Fsqd
_refine_ls_weighting_details 'calc w=1/[\s^2^(Fo^2^)+(0.0881P)^2^] where P=(Fo^2^+2Fc^2^)/3'
_refine_ls_weighting_scheme calc
_refine_ls_wR_factor_gt 0.1211
_refine_ls_wR_factor_ref 0.1226
_reflns_number_gt 4756
_reflns_number_total 4968
_reflns_threshold_expression I>2\s(I)
_cod_data_source_file hy2478.cif
_cod_data_source_block I
_cod_database_code 2232340
_cod_database_fobs_code 2232340

loop_
_symmetry_equiv_pos_as_xyz
'x, y, z'
'-x, -y, -z'

loop_
_atom_site_type_symbol
_atom_site_label
_atom_site_fract_x
_atom_site_fract_y
_atom_site_fract_z
_atom_site_U_iso_or_equiv
_atom_site_adp_type
_atom_site_calc_flag
_atom_site_refinement_flags
_atom_site_occupancy
_atom_site_symmetry_multiplicity
Co Co1 1.0000 0.5000 0.0000 0.0253(3) Uani d S 1 2
Ho Ho1 0.68057(2) 1.07784(2) 0.204341(17) 0.01470(13) Uani d . 1 1
C C1 0.6994(6) 0.4719(5) 0.2279(4) 0.0217(12) Uani d . 1 1
C C2 0.7035(6) 0.6032(6) 0.1993(5) 0.0236(13) Uani d . 1 1
H H2 0.7193 0.6407 0.1315 0.028 Uiso calc R 1 1
C C3 0.6834(6) 0.6770(5) 0.2746(4) 0.0221(12) Uani d . 1 1
C C4 0.6647(6) 0.6223(6) 0.3756(5) 0.0229(12) Uani d . 1 1
H H4 0.6529 0.6730 0.4246 0.027 Uiso calc R 1 1
C C5 0.6636(6) 0.4913(6) 0.4041(5) 0.0233(12) Uani d . 1 1
C C6 0.6770(6) 0.4169(6) 0.3298(5) 0.0240(13) Uani d . 1 1
H H6 0.6709 0.3296 0.3485 0.029 Uiso calc R 1 1
C C7 0.6875(6) 0.8177(6) 0.2476(5) 0.0236(13) Uani d . 1 1
C C8 0.7308(6) 0.3913(6) 0.1481(5) 0.0228(13) Uani d . 1 1
C C9 0.6680(7) 0.4839(6) 0.5835(5) 0.0289(14) Uani d . 1 1
C C10 0.6509(6) 0.4012(6) 0.6856(5) 0.0264(13) Uani d . 1 1
C C11 0.6448(8) 0.4618(7) 0.7689(5) 0.0363(16) Uani d . 1 1
H H11 0.6452 0.5494 0.7600 0.044 Uiso calc R 1 1
C C12 0.6382(8) 0.3898(8) 0.8632(6) 0.0425(18) Uani d . 1 1
H H12 0.6334 0.4310 0.9176 0.051 Uiso calc R 1 1
C C13 0.6446(7) 0.2083(7) 0.8032(5) 0.0366(16) Uani d . 1 1
H H13 0.6453 0.1205 0.8150 0.044 Uiso calc R 1 1
C C14 0.6503(7) 0.2708(7) 0.7046(5) 0.0325(15) Uani d . 1 1
H H14 0.6536 0.2260 0.6525 0.039 Uiso calc R 1 1
C C15 0.9066(6) 1.1082(6) 0.2811(5) 0.0229(13) Uani d . 1 1
C C16 1.0260(6) 1.1190(6) 0.3296(5) 0.0238(13) Uani d . 1 1
C C17 1.1593(6) 1.1035(6) 0.2809(5) 0.0248(13) Uani d . 1 1
H H17 1.1774 1.0870 0.2154 0.030 Uiso calc R 1 1
C C18 1.2633(6) 1.1125(6) 0.3300(5) 0.0228(13) Uani d . 1 1
C C19 1.2362(6) 1.1400(6) 0.4285(5) 0.0252(13) Uani d . 1 1
H H19 1.3070 1.1440 0.4623 0.030 Uiso calc R 1 1
C C20 1.1051(6) 1.1606(6) 0.4744(4) 0.0231(12) Uani d . 1 1
C C21 0.9979(6) 1.1474(6) 0.4250(5) 0.0234(13) Uani d . 1 1
H H21 0.9086 1.1579 0.4568 0.028 Uiso calc R 1 1
C C22 1.4092(6) 1.0971(5) 0.2832(5) 0.0229(13) Uani d . 1 1
C C23 0.9939(6) 1.2942(6) 0.5906(5) 0.0257(13) Uani d . 1 1
C C24 0.9915(6) 1.3357(6) 0.6897(5) 0.0264(13) Uani d . 1 1
C C25 0.9898(7) 1.4651(7) 0.6893(5) 0.0302(15) Uani d . 1 1
H H25 0.9920 1.5228 0.6294 0.036 Uiso calc R 1 1
C C26 0.9847(7) 1.5063(6) 0.7794(5) 0.0294(14) Uani d . 1 1
H H26 0.9852 1.5929 0.7780 0.035 Uiso calc R 1 1
C C27 0.9748(7) 1.3039(6) 0.8680(5) 0.0313(15) Uani d . 1 1
H H27 0.9658 1.2485 0.9295 0.038 Uiso calc R 1 1
C C28 0.9831(7) 1.2549(6) 0.7813(5) 0.0306(14) Uani d . 1 1
H H28 0.9831 1.1679 0.7844 0.037 Uiso calc R 1 1
N N1 0.6462(5) 0.4309(5) 0.5055(4) 0.0259(11) Uani d . 1 1
H H1 0.6196 0.3541 0.5196 0.031 Uiso calc R 1 1
N N2 0.6383(6) 0.2642(6) 0.8813(5) 0.0399(14) Uani d . 1 1
N N3 1.0799(5) 1.1948(5) 0.5708(4) 0.0260(11) Uani d . 1 1
H H3 1.1190 1.1529 0.6176 0.031 Uiso calc R 1 1
N N4 0.9792(5) 1.4296(5) 0.8675(4) 0.0269(12) Uani d . 1 1
O O1 0.8061(5) 0.4321(4) 0.0666(3) 0.0333(11) Uani d . 1 1
O O2 0.6754(5) 0.2834(4) 0.1695(4) 0.0331(11) Uani d . 1 1
O O3 0.7064(6) 0.8823(4) 0.3105(4) 0.0398(13) Uani d . 1 1
O O4 0.6712(6) 0.8746(4) 0.1615(4) 0.0411(13) Uani d . 1 1
O O5 0.6942(7) 0.5942(5) 0.5749(4) 0.0603(18) Uani d . 1 1
O O6 0.7902(4) 1.1165(4) 0.3309(3) 0.0270(9) Uani d . 1 1
O O7 0.9238(5) 1.0921(5) 0.1893(3) 0.0320(11) Uani d . 1 1
O O8 1.4436(5) 1.0967(5) 0.1889(4) 0.0333(11) Uani d . 1 1
O O9 1.4993(5) 1.0839(5) 0.3355(3) 0.0405(12) Uani d . 1 1
O O10 0.9226(5) 1.3484(5) 0.5328(4) 0.0421(13) Uani d . 1 1
O O1W 0.9246(5) 0.6839(4) -0.0658(3) 0.0366(11) Uani d . 1 1
H H1WA 0.8426 0.7036 -0.0440 0.044 Uiso d R 1 1
H H1WB 0.9828 0.7414 -0.0764 0.044 Uiso d R 1 1
O O2W 0.7208(5) 1.0991(5) 0.0330(3) 0.0399(12) Uani d . 1 1
H H2WA 0.8039 1.0888 0.0078 0.048 Uiso d R 1 1
H H2WB 0.6856 1.1678 0.0062 0.048 Uiso d R 1 1
O O3W 0.5839(8) 0.1598(5) 0.5164(4) 0.0640(19) Uani d . 1 1
H H3WA 0.6415 0.1444 0.4657 0.077 Uiso d R 1 1
H H3WB 0.5633 0.0901 0.5562 0.077 Uiso d R 1 1
O O4W 0.3038(7) 0.1634(8) 0.0325(5) 0.084(3) Uani d . 1 1
H H4WA 0.3255 0.1440 -0.0260 0.101 Uiso d R 1 1
H H4WB 0.3604 0.1340 0.0701 0.101 Uiso d R 1 1

loop_
_atom_site_aniso_label
_atom_site_aniso_U_11
_atom_site_aniso_U_22
_atom_site_aniso_U_33
_atom_site_aniso_U_12
_atom_site_aniso_U_13
_atom_site_aniso_U_23
Co1 0.0279(7) 0.0260(6) 0.0239(6) -0.0029(5) -0.0040(5) -0.0097(5)
Ho1 0.01438(18) 0.01247(18) 0.01903(18) 0.00036(11) -0.00550(11) -0.00507(11)
C1 0.021(3) 0.019(3) 0.027(3) 0.002(2) -0.008(2) -0.008(2)
C2 0.019(3) 0.022(3) 0.028(3) -0.001(2) -0.001(2) -0.002(2)
C3 0.025(3) 0.018(3) 0.026(3) 0.001(2) -0.008(2) -0.007(2)
C4 0.020(3) 0.021(3) 0.029(3) 0.002(2) -0.006(2) -0.006(2)
C5 0.015(3) 0.024(3) 0.029(3) 0.003(2) -0.002(2) -0.005(2)
C6 0.027(3) 0.018(3) 0.026(3) 0.000(2) -0.003(3) -0.006(2)
C7 0.024(3) 0.023(3) 0.024(3) 0.006(2) -0.007(2) -0.002(3)
C8 0.017(3) 0.024(3) 0.029(3) 0.000(2) -0.008(2) -0.005(3)
C9 0.036(4) 0.026(3) 0.029(3) -0.005(3) -0.013(3) -0.005(3)
C10 0.022(3) 0.028(3) 0.030(3) 0.004(2) -0.010(3) -0.003(3)
C11 0.044(4) 0.036(4) 0.032(4) 0.003(3) -0.008(3) -0.011(3)
C12 0.046(5) 0.055(5) 0.030(4) 0.000(4) -0.008(3) -0.016(4)
C13 0.037(4) 0.037(4) 0.037(4) -0.007(3) -0.017(3) 0.000(3)
C14 0.032(4) 0.039(4) 0.029(3) -0.007(3) -0.011(3) -0.005(3)
C15 0.018(3) 0.022(3) 0.031(3) -0.003(2) -0.005(3) -0.010(3)
C16 0.020(3) 0.023(3) 0.031(3) 0.000(2) -0.008(3) -0.008(3)
C17 0.023(3) 0.027(3) 0.025(3) 0.002(2) -0.005(2) -0.005(2)
C18 0.020(3) 0.022(3) 0.028(3) -0.001(2) -0.005(2) -0.007(2)
C19 0.019(3) 0.030(3) 0.030(3) 0.002(2) -0.013(3) -0.007(3)
C20 0.023(3) 0.024(3) 0.026(3) 0.005(2) -0.010(2) -0.011(2)
C21 0.016(3) 0.029(3) 0.028(3) -0.001(2) -0.006(2) -0.010(3)
C22 0.021(3) 0.019(3) 0.028(3) 0.000(2) -0.003(3) -0.003(2)
C23 0.019(3) 0.034(3) 0.026(3) 0.001(3) -0.006(3) -0.011(3)
C24 0.018(3) 0.039(4) 0.026(3) 0.003(3) -0.007(2) -0.015(3)
C25 0.029(4) 0.038(4) 0.025(3) 0.000(3) -0.008(3) -0.008(3)
C26 0.030(4) 0.029(3) 0.031(3) -0.001(3) -0.004(3) -0.013(3)
C27 0.033(4) 0.030(4) 0.032(4) -0.005(3) -0.008(3) -0.004(3)
C28 0.032(4) 0.030(3) 0.032(3) -0.006(3) -0.005(3) -0.014(3)
N1 0.034(3) 0.018(3) 0.025(3) 0.001(2) -0.006(2) 0.001(2)
N2 0.041(4) 0.046(4) 0.033(3) -0.002(3) -0.011(3) -0.002(3)
N3 0.023(3) 0.030(3) 0.026(3) 0.000(2) -0.004(2) -0.010(2)
N4 0.024(3) 0.032(3) 0.028(3) -0.004(2) -0.005(2) -0.014(2)
O1 0.033(3) 0.039(3) 0.029(2) -0.011(2) 0.001(2) -0.011(2)
O2 0.044(3) 0.021(2) 0.038(3) -0.004(2) -0.010(2) -0.009(2)
O3 0.073(4) 0.019(2) 0.036(3) 0.003(2) -0.031(3) -0.008(2)
O4 0.074(4) 0.021(2) 0.032(3) 0.001(2) -0.021(3) -0.003(2)
O5 0.113(6) 0.034(3) 0.040(3) -0.025(3) -0.026(3) -0.001(2)
O6 0.018(2) 0.035(2) 0.033(2) -0.0004(18) -0.0057(18) -0.0164(19)
O7 0.026(2) 0.048(3) 0.027(2) -0.002(2) -0.0062(19) -0.020(2)
O8 0.022(2) 0.049(3) 0.033(3) 0.003(2) -0.007(2) -0.019(2)
O9 0.018(2) 0.074(4) 0.032(3) 0.006(2) -0.009(2) -0.013(2)
O10 0.040(3) 0.054(3) 0.043(3) 0.019(2) -0.022(2) -0.027(2)
O1W 0.038(3) 0.034(3) 0.036(3) 0.005(2) -0.005(2) -0.004(2)
O2W 0.053(3) 0.034(3) 0.031(3) 0.002(2) -0.008(2) -0.001(2)
O3W 0.120(6) 0.037(3) 0.035(3) -0.023(3) -0.009(3) -0.008(2)
O4W 0.059(4) 0.155(8) 0.039(3) 0.029(4) -0.018(3) -0.022(4)

loop_
_atom_type_symbol
_atom_type_description
_atom_type_scat_dispersion_real
_atom_type_scat_dispersion_imag
_atom_type_scat_source
C C 0.0033 0.0016 'International Tables Vol C Tables 4.2.6.8 and 6.1.1.4'
H H 0.0000 0.0000 'International Tables Vol C Tables 4.2.6.8 and 6.1.1.4'
O O 0.0106 0.0060 'International Tables Vol C Tables 4.2.6.8 and 6.1.1.4'
N N 0.0061 0.0033 'International Tables Vol C Tables 4.2.6.8 and 6.1.1.4'
Co Co 0.3494 0.9721 'International Tables Vol C Tables 4.2.6.8 and 6.1.1.4'
Ho Ho -0.2175 4.6783 'International Tables Vol C Tables 4.2.6.8 and 6.1.1.4'

loop_
_geom_angle_atom_site_label_1
_geom_angle_atom_site_label_2
_geom_angle_atom_site_label_3
_geom_angle_site_symmetry_1
_geom_angle_site_symmetry_3
_geom_angle
O1 Co1 O1 . 2_765 180.0(2)
O1 Co1 N4 . 2_776 92.16(19)
O1 Co1 N4 2_765 2_776 87.84(19)
O1 Co1 N4 . 1_544 87.84(19)
O1 Co1 N4 2_765 1_544 92.16(19)
N4 Co1 N4 2_776 1_544 180.0(3)
O1 Co1 O1W . 2_765 85.97(19)
O1 Co1 O1W 2_765 2_765 94.03(19)
N4 Co1 O1W 2_776 2_765 89.3(2)
N4 Co1 O1W 1_544 2_765 90.7(2)
O1 Co1 O1W . . 94.03(19)
O1 Co1 O1W 2_765 . 85.97(19)
N4 Co1 O1W 2_776 . 90.7(2)
N4 Co1 O1W 1_544 . 89.3(2)
O1W Co1 O1W 2_765 . 180.0(2)
O2 Ho1 O2W 1_565 . 82.48(17)
O2 Ho1 O9 1_565 1_455 89.62(19)
O2W Ho1 O9 . 1_455 138.85(17)
O2 Ho1 O6 1_565 . 81.57(16)
O2W Ho1 O6 . . 138.55(17)
O9 Ho1 O6 1_455 . 78.95(15)
O2 Ho1 O3 1_565 . 153.22(17)
O2W Ho1 O3 . . 122.18(16)
O9 Ho1 O3 1_455 . 78.12(19)
O6 Ho1 O3 . . 72.81(15)
O2 Ho1 O4 1_565 . 152.59(18)
O2W Ho1 O4 . . 71.43(17)
O9 Ho1 O4 1_455 . 104.37(19)
O6 Ho1 O4 . . 123.81(16)
O3 Ho1 O4 . . 54.16(15)
O2 Ho1 O8 1_565 1_455 84.81(18)
O2W Ho1 O8 . 1_455 84.52(17)
O9 Ho1 O8 1_455 1_455 54.48(15)
O6 Ho1 O8 . 1_455 131.43(15)
O3 Ho1 O8 . 1_455 106.24(18)
O4 Ho1 O8 . 1_455 84.49(17)
O2 Ho1 O7 1_565 . 86.64(18)
O2W Ho1 O7 . . 86.51(17)
O9 Ho1 O7 1_455 . 133.46(15)
O6 Ho1 O7 . . 54.60(14)
O3 Ho1 O7 . . 84.87(18)
O4 Ho1 O7 . . 99.70(18)
O8 Ho1 O7 1_455 . 168.33(16)
O2 Ho1 C22 1_565 1_455 86.17(18)
O2W Ho1 C22 . 1_455 112.05(19)
O9 Ho1 C22 1_455 1_455 26.84(16)
O6 Ho1 C22 . 1_455 104.75(16)
O3 Ho1 C22 . 1_455 92.79(19)
O4 Ho1 C22 . 1_455 95.75(18)
O8 Ho1 C22 1_455 1_455 27.66(17)
O7 Ho1 C22 . 1_455 158.98(17)
C6 C1 C2 . . 120.0(5)
C6 C1 C8 . . 120.6(5)
C2 C1 C8 . . 119.2(5)
C3 C2 C1 . . 118.7(6)
C3 C2 H2 . . 120.6
C1 C2 H2 . . 120.6
C4 C3 C2 . . 121.3(6)
C4 C3 C7 . . 118.1(5)
C2 C3 C7 . . 120.6(5)
C3 C4 C5 . . 120.0(6)
C3 C4 H4 . . 120.0
C5 C4 H4 . . 120.0
C4 C5 C6 . . 119.2(6)
C4 C5 N1 . . 122.4(5)
C6 C5 N1 . . 118.4(5)
C1 C6 C5 . . 120.7(6)
C1 C6 H6 . . 119.6
C5 C6 H6 . . 119.6
O3 C7 O4 . . 118.3(6)
O3 C7 C3 . . 120.6(5)
O4 C7 C3 . . 121.0(6)
O1 C8 O2 . . 124.3(6)
O1 C8 C1 . . 119.4(5)
O2 C8 C1 . . 116.3(5)
O5 C9 N1 . . 123.5(6)
O5 C9 C10 . . 119.3(6)
N1 C9 C10 . . 117.1(5)
C14 C10 C11 . . 117.2(6)
C14 C10 C9 . . 125.8(6)
C11 C10 C9 . . 116.9(6)
C12 C11 C10 . . 119.1(7)
C12 C11 H11 . . 120.4
C10 C11 H11 . . 120.4
N2 C12 C11 . . 123.6(7)
N2 C12 H12 . . 118.2
C11 C12 H12 . . 118.2
N2 C13 C14 . . 124.7(7)
N2 C13 H13 . . 117.6
C14 C13 H13 . . 117.6
C10 C14 C13 . . 118.4(6)
C10 C14 H14 . . 120.8
C13 C14 H14 . . 120.8
O6 C15 O7 . . 120.1(5)
O6 C15 C16 . . 119.1(5)
O7 C15 C16 . . 120.8(5)
C21 C16 C17 . . 120.8(6)
C21 C16 C15 . . 116.6(5)
C17 C16 C15 . . 122.6(5)
C18 C17 C16 . . 119.6(6)
C18 C17 H17 . . 120.2
C16 C17 H17 . . 120.2
C17 C18 C19 . . 120.3(6)
C17 C18 C22 . . 123.0(6)
C19 C18 C22 . . 116.7(5)
C20 C19 C18 . . 119.9(6)
C20 C19 H19 . . 120.1
C18 C19 H19 . . 120.1
C19 C20 C21 . . 119.7(5)
C19 C20 N3 . . 119.3(5)
C21 C20 N3 . . 121.0(5)
C16 C21 C20 . . 119.6(6)
C16 C21 H21 . . 120.2
C20 C21 H21 . . 120.2
O9 C22 O8 . . 118.7(6)
O9 C22 C18 . . 120.9(5)
O8 C22 C18 . . 120.4(5)
O9 C22 Ho1 . 1_655 56.6(3)
O8 C22 Ho1 . 1_655 62.1(3)
C18 C22 Ho1 . 1_655 176.7(4)
O10 C23 N3 . . 123.5(6)
O10 C23 C24 . . 120.2(6)
N3 C23 C24 . . 116.3(5)
C28 C24 C25 . . 118.0(6)
C28 C24 C23 . . 124.5(6)
C25 C24 C23 . . 117.5(6)
C26 C25 C24 . . 118.8(6)
C26 C25 H25 . . 120.6
C24 C25 H25 . . 120.6
N4 C26 C25 . . 123.8(6)
N4 C26 H26 . . 118.1
C25 C26 H26 . . 118.1
N4 C27 C28 . . 122.8(6)
N4 C27 H27 . . 118.6
C28 C27 H27 . . 118.6
C27 C28 C24 . . 119.5(6)
C27 C28 H28 . . 120.3
C24 C28 H28 . . 120.3
C9 N1 C5 . . 125.3(5)
C9 N1 H1 . . 117.4
C5 N1 H1 . . 117.4
C13 N2 C12 . . 116.9(6)
C23 N3 C20 . . 120.8(5)
C23 N3 H3 . . 119.6
C20 N3 H3 . . 119.6
C26 N4 C27 . . 117.0(6)
C26 N4 Co1 . 1_566 121.1(4)
C27 N4 Co1 . 1_566 121.5(4)
C8 O1 Co1 . . 144.4(4)
C8 O2 Ho1 . 1_545 153.1(4)
C7 O3 Ho1 . . 94.4(4)
C7 O4 Ho1 . . 93.0(4)
C15 O6 Ho1 . . 95.1(3)
C15 O7 Ho1 . . 90.1(4)
C22 O8 Ho1 . 1_655 90.2(4)
C22 O9 Ho1 . 1_655 96.5(4)
Co1 O1W H1WA . . 117.2
Co1 O1W H1WB . . 112.7
H1WA O1W H1WB . . 117.3
Ho1 O2W H2WA . . 113.0
Ho1 O2W H2WB . . 110.9
H2WA O2W H2WB . . 113.5
H3WA O3W H3WB . . 108.4
H4WA O4W H4WB . . 112.3

loop_
_geom_bond_atom_site_label_1
_geom_bond_atom_site_label_2
_geom_bond_site_symmetry_2
_geom_bond_distance
Co1 O1 . 2.098(4)
Co1 O1 2_765 2.098(4)
Co1 N4 2_776 2.148(5)
Co1 N4 1_544 2.148(5)
Co1 O1W 2_765 2.176(5)
Co1 O1W . 2.176(5)
Ho1 O2 1_565 2.177(4)
Ho1 O2W . 2.278(5)
Ho1 O9 1_455 2.307(5)
Ho1 O6 . 2.341(4)
Ho1 O3 . 2.358(4)
Ho1 O4 . 2.385(4)
Ho1 O8 1_455 2.427(5)
Ho1 O7 . 2.426(5)
Ho1 C22 1_455 2.745(6)
C1 C6 . 1.393(8)
C1 C2 . 1.397(8)
C1 C8 . 1.499(8)
C2 C3 . 1.397(8)
C2 H2 . 0.9300
C3 C4 . 1.381(9)
C3 C7 . 1.494(8)
C4 C5 . 1.393(8)
C4 H4 . 0.9300
C5 C6 . 1.394(8)
C5 N1 . 1.403(8)
C6 H6 . 0.9300
C7 O3 . 1.254(8)
C7 O4 . 1.261(8)
C8 O1 . 1.242(7)
C8 O2 . 1.279(7)
C9 O5 . 1.212(8)
C9 N1 . 1.363(8)
C9 C10 . 1.498(9)
C10 C14 . 1.382(10)
C10 C11 . 1.409(9)
C11 C12 . 1.370(10)
C11 H11 . 0.9300
C12 N2 . 1.331(10)
C12 H12 . 0.9300
C13 N2 . 1.315(9)
C13 C14 . 1.385(10)
C13 H13 . 0.9300
C14 H14 . 0.9300
C15 O6 . 1.243(7)
C15 O7 . 1.282(7)
C15 C16 . 1.502(8)
C16 C21 . 1.373(8)
C16 C17 . 1.393(9)
C17 C18 . 1.367(9)
C17 H17 . 0.9300
C18 C19 . 1.411(8)
C18 C22 . 1.496(8)
C19 C20 . 1.371(9)
C19 H19 . 0.9300
C20 C21 . 1.408(8)
C20 N3 . 1.412(7)
C21 H21 . 0.9300
C22 O9 . 1.248(7)
C22 O8 . 1.274(8)
C23 O10 . 1.217(8)
C23 N3 . 1.370(8)
C23 C24 . 1.506(8)
C24 C28 . 1.379(9)
C24 C25 . 1.394(10)
C25 C26 . 1.382(9)
C25 H25 . 0.9300
C26 N4 . 1.324(9)
C26 H26 . 0.9300
C27 N4 . 1.358(9)
C27 C28 . 1.377(9)
C27 H27 . 0.9300
C28 H28 . 0.9300
N1 H1 . 0.8600
N3 H3 . 0.8600
O1W H1WA . 0.8500
O1W H1WB . 0.8510
O2W H2WA . 0.8500
O2W H2WB . 0.8520
O3W H3WA . 0.8503
O3W H3WB . 0.8522
O4W H4WA . 0.8514
O4W H4WB . 0.8504

loop_
_geom_hbond_atom_site_label_D
_geom_hbond_atom_site_label_H
_geom_hbond_atom_site_label_A
_geom_hbond_site_symmetry_A
_geom_hbond_distance_DH
_geom_hbond_distance_HA
_geom_hbond_distance_DA
_geom_hbond_angle_DHA
O1W H1WA O4W 2_665 0.85 2.00 2.761(8) 149
O1W H1WB O7 2_775 0.85 2.26 2.988(7) 144
O2W H2WB N2 1_564 0.85 1.96 2.699(8) 145
O3W H3WA O6 1_545 0.85 2.20 3.048(8) 177
O3W H3WB O9 2_766 0.85 2.20 3.054(8) 177
O4W H4WA O4 2_665 0.85 1.90 2.732(8) 164
O4W H4WB O8 1_445 0.85 1.94 2.752(8) 160
N1 H1 O3W . 0.86 2.16 2.996(7) 165
N3 H3 O3 2_776 0.86 2.16 2.933(7) 150

loop_
_geom_torsion_atom_site_label_1
_geom_torsion_atom_site_label_2
_geom_torsion_atom_site_label_3
_geom_torsion_atom_site_label_4
_geom_torsion_site_symmetry_1
_geom_torsion_site_symmetry_4
_geom_torsion
C6 C1 C2 C3 . . -0.6(9)
C8 C1 C2 C3 . . -175.6(5)
C1 C2 C3 C4 . . 2.4(9)
C1 C2 C3 C7 . . 179.7(6)
C2 C3 C4 C5 . . -1.0(9)
C7 C3 C4 C5 . . -178.4(5)
C3 C4 C5 C6 . . -2.1(9)
C3 C4 C5 N1 . . 179.5(6)
C2 C1 C6 C5 . . -2.5(9)
C8 C1 C6 C5 . . 172.4(5)
C4 C5 C6 C1 . . 3.9(9)
N1 C5 C6 C1 . . -177.7(5)
C4 C3 C7 O3 . . 16.9(9)
C2 C3 C7 O3 . . -160.6(6)
C4 C3 C7 O4 . . -162.6(6)
C2 C3 C7 O4 . . 20.0(9)
C6 C1 C8 O1 . . -148.0(6)
C2 C1 C8 O1 . . 26.9(8)
C6 C1 C8 O2 . . 32.6(8)
C2 C1 C8 O2 . . -152.5(6)
O5 C9 C10 C14 . . -165.1(7)
N1 C9 C10 C14 . . 18.0(10)
O5 C9 C10 C11 . . 10.0(10)
N1 C9 C10 C11 . . -166.8(6)
C14 C10 C11 C12 . . -0.2(10)
C9 C10 C11 C12 . . -175.8(7)
C10 C11 C12 N2 . . 0.6(12)
C11 C10 C14 C13 . . -0.4(10)
C9 C10 C14 C13 . . 174.7(6)
N2 C13 C14 C10 . . 0.7(11)
O6 C15 C16 C21 . . -4.9(9)
O7 C15 C16 C21 . . 174.4(6)
O6 C15 C16 C17 . . 176.2(6)
O7 C15 C16 C17 . . -4.6(9)
C21 C16 C17 C18 . . 2.2(9)
C15 C16 C17 C18 . . -179.0(6)
C16 C17 C18 C19 . . -1.3(9)
C16 C17 C18 C22 . . 180.0(6)
C17 C18 C19 C20 . . -1.6(9)
C22 C18 C19 C20 . . 177.2(6)
C18 C19 C20 C21 . . 3.5(9)
C18 C19 C20 N3 . . -176.5(6)
C17 C16 C21 C20 . . -0.2(9)
C15 C16 C21 C20 . . -179.2(5)
C19 C20 C21 C16 . . -2.6(9)
N3 C20 C21 C16 . . 177.4(6)
C17 C18 C22 O9 . . -167.3(6)
C19 C18 C22 O9 . . 13.9(9)
C17 C18 C22 O8 . . 12.4(9)
C19 C18 C22 O8 . . -166.4(6)
O10 C23 C24 C28 . . 133.8(7)
N3 C23 C24 C28 . . -46.7(9)
O10 C23 C24 C25 . . -42.3(9)
N3 C23 C24 C25 . . 137.2(6)
C28 C24 C25 C26 . . 2.3(9)
C23 C24 C25 C26 . . 178.6(6)
C24 C25 C26 N4 . . -1.1(10)
N4 C27 C28 C24 . . -2.4(10)
C25 C24 C28 C27 . . -0.6(10)
C23 C24 C28 C27 . . -176.7(6)
O5 C9 N1 C5 . . 6.6(11)
C10 C9 N1 C5 . . -176.7(6)
C4 C5 N1 C9 . . -20.3(9)
C6 C5 N1 C9 . . 161.2(6)
C14 C13 N2 C12 . . -0.4(11)
C11 C12 N2 C13 . . -0.3(12)
O10 C23 N3 C20 . . 9.1(10)
C24 C23 N3 C20 . . -170.5(5)
C19 C20 N3 C23 . . 132.3(6)
C21 C20 N3 C23 . . -47.7(8)
C25 C26 N4 C27 . . -1.8(10)
C25 C26 N4 Co1 . 1_566 171.2(5)
C28 C27 N4 C26 . . 3.5(10)
C28 C27 N4 Co1 . 1_566 -169.4(5)
O2 C8 O1 Co1 . . -122.1(7)
C1 C8 O1 Co1 . . 58.6(10)
N4 Co1 O1 C8 2_776 . -28.2(8)
N4 Co1 O1 C8 1_544 . 151.8(8)
O1W Co1 O1 C8 2_765 . 60.9(7)
O1W Co1 O1 C8 . . -119.1(7)
O1 C8 O2 Ho1 . 1_545 69.4(12)
C1 C8 O2 Ho1 . 1_545 -111.3(9)
O4 C7 O3 Ho1 . . 3.2(7)
C3 C7 O3 Ho1 . . -176.3(5)
O2 Ho1 O3 C7 1_565 . -179.7(4)
O2W Ho1 O3 C7 . . -25.1(5)
O9 Ho1 O3 C7 1_455 . 115.9(4)
O6 Ho1 O3 C7 . . -162.2(4)
O4 Ho1 O3 C7 . . -1.8(4)
O8 Ho1 O3 C7 1_455 . 68.7(4)
O7 Ho1 O3 C7 . . -107.7(4)
C22 Ho1 O3 C7 1_455 . 93.3(4)
O3 C7 O4 Ho1 . . -3.1(7)
C3 C7 O4 Ho1 . . 176.3(5)
O2 Ho1 O4 C7 1_565 . 179.8(4)
O2W Ho1 O4 C7 . . 161.2(5)
O9 Ho1 O4 C7 1_455 . -61.6(4)
O6 Ho1 O4 C7 . . 24.6(5)
O3 Ho1 O4 C7 . . 1.8(4)
O8 Ho1 O4 C7 1_455 . -112.8(4)
O7 Ho1 O4 C7 . . 78.2(4)
C22 Ho1 O4 C7 1_455 . -87.5(4)
O7 C15 O6 Ho1 . . 4.0(6)
C16 C15 O6 Ho1 . . -176.8(5)
O2 Ho1 O6 C15 1_565 . -94.1(4)
O2W Ho1 O6 C15 . . -25.7(5)
O9 Ho1 O6 C15 1_455 . 174.6(4)
O3 Ho1 O6 C15 . . 93.8(4)
O4 Ho1 O6 C15 . . 74.6(4)
O8 Ho1 O6 C15 1_455 . -169.5(3)
O7 Ho1 O6 C15 . . -2.2(3)
C22 Ho1 O6 C15 1_455 . -177.9(4)
O6 C15 O7 Ho1 . . -3.8(6)
C16 C15 O7 Ho1 . . 176.9(5)
O2 Ho1 O7 C15 1_565 . 84.2(4)
O2W Ho1 O7 C15 . . 166.9(4)
O9 Ho1 O7 C15 1_455 . -2.1(5)
O6 Ho1 O7 C15 . . 2.2(3)
O3 Ho1 O7 C15 . . -70.4(4)
O4 Ho1 O7 C15 . . -122.7(4)
O8 Ho1 O7 C15 1_455 . 127.1(7)
C22 Ho1 O7 C15 1_455 . 14.0(7)
O9 C22 O8 Ho1 . 1_655 -2.7(6)
C18 C22 O8 Ho1 . 1_655 177.6(5)
O8 C22 O9 Ho1 . 1_655 2.9(6)
C18 C22 O9 Ho1 . 1_655 -177.4(5)
